data_1510731
loop_
_publ_author_name
'Schaffers, K.I.'
'Keszler, D.A.'

_publ_section_title
;
 The layered borate SrBe2(BO3)2
;
_journal_name_full 'Journal of Solid State Chemistry'
_journal_page_first 270
_journal_page_last 274
_journal_paper_doi 10.1016/S0022-4596(05)80083-0
_journal_volume 85
_journal_year 1990
_chemical_formula_sum 'B2 Be2 O6 Sr'
_chemical_name_systematic 'Sr Be2 (B O3)2'
_space_group_IT_number 14
_symmetry_space_group_name_Hall '-P 2yn'
_symmetry_space_group_name_H-M 'P 1 21/n 1'
_cell_angle_alpha 90
_cell_angle_beta 112.17
_cell_angle_gamma 90
_cell_formula_units_Z 4
_cell_length_a 9.247
_cell_length_b 4.492
_cell_length_c 11.561
_cell_volume 444.712
_citation_journal_id_ASTM JSSCBI
_cod_data_source_file boron_22.cif
_cod_data_source_block B2Be2O6Sr1
_cod_original_cell_volume 444.7122
_cod_original_sg_symbol_Hall '-P 2ybc (x-z,y,z)'
_cod_original_formula_sum 'B2 Be2 O6 Sr1'
_cod_database_code 1510731

loop_
_symmetry_equiv_pos_as_xyz
x,y,z
-x+1/2,y+1/2,-z+1/2
-x,-y,-z
x-1/2,-y-1/2,z-1/2

loop_
_atom_site_label
_atom_site_type_symbol
_atom_site_fract_x
_atom_site_fract_y
_atom_site_fract_z
_atom_site_occupancy
_atom_site_U_iso_or_equiv
Be1 Be+2 0.6266 -0.099 0.049 1 0.0
O3 O-2 0.5401 0.4882 0.7886 1 0.0
B1 B+3 0.4501 0.563 0.8549 1 0.0
O2 O-2 0.3442 0.121 0.4217 1 0.0
O6 O-2 0.7576 -0.0814 0.8177 1 0.0
O1 O-2 0.2848 0.5132 0.5315 1 0.0
Sr1 Sr+2 0.42743 0.02664 0.65652 1 0.0
O5 O-2 0.1635 -0.1286 0.6418 1 0.0
B2 B+3 0.2948 0.409 0.4246 1 0.0
Be2 Be+2 0.2164 -0.062 0.3077 1 0.0
O4 O-2 0.4728 0.8365 0.9127 1 0.0
